data_7128129
loop_
_publ_author_name
'Xiao, Xiao'
'Shao, Bingxuan'
'Li, Jingyi'
'Yang, Zehui'
'Lu, Yin-Jie'
'Ling, Fei'
'Zhong, Weihui'

_publ_section_title
;
 Enantioselective synthesis of functionalized
 1,4-dihydropyrazolo-[4',3':5,6]pyrano[2,3-<i>b</i>]quinolines through
 ferrocenyl-phosphine-catalyzed annulation of modified MBH carbonates and
 pyrazolones.
;
_journal_issue 38
_journal_name_full 'Chemical communications (Cambridge, England)'
_journal_page_first 4690
_journal_page_last 4693
_journal_paper_doi 10.1039/d1cc00989c
_journal_volume 57
_journal_year 2021
_chemical_formula_moiety 'C24 H19 N3 O3'
_chemical_formula_sum 'C24 H19 N3 O3'
_chemical_formula_weight 397.42
_space_group_crystal_system orthorhombic
_space_group_IT_number 61
_space_group_name_Hall '-P 2ac 2ab'
_space_group_name_H-M_alt 'P b c a'
_atom_sites_solution_hydrogens geom
_atom_sites_solution_primary dual
_audit_creation_date 2019-06-26
_audit_creation_method
;
Olex2 1.2
(compiled 2018.05.29 svn.r3508 for OlexSys, GUI svn.r5506)
;
_audit_update_record
;
2020-11-25 deposited with the CCDC.	2021-04-06 downloaded from the CCDC.
;
_cell_angle_alpha 90
_cell_angle_beta 90
_cell_angle_gamma 90
_cell_formula_units_Z 8
_cell_length_a 14.7277(5)
_cell_length_b 12.2930(4)
_cell_length_c 21.1373(7)
_cell_measurement_reflns_used 9152
_cell_measurement_temperature 170(2)
_cell_measurement_theta_max 72.07
_cell_measurement_theta_min 3.60
_cell_volume 3826.9(2)
_computing_cell_refinement 'SAINT V8.38A (?, 2016)'
_computing_data_reduction 'SAINT V8.38A (?, 2016)'
_computing_molecular_graphics 'Olex2 (Dolomanov et al., 2009)'
_computing_publication_material 'Olex2 (Dolomanov et al., 2009)'
_computing_structure_refinement 'ShelXL (Sheldrick, 2015)'
_computing_structure_solution 'ShelXT (Sheldrick, 2015)'
_diffrn_ambient_temperature 170.15
_diffrn_measured_fraction_theta_full 0.992
_diffrn_measured_fraction_theta_max 0.993
_diffrn_measurement_device_type 'Bruker APEX-II CCD'
_diffrn_measurement_method '\f and \w scans'
_diffrn_radiation_type CuK\a
_diffrn_radiation_wavelength 1.54178
_diffrn_reflns_av_R_equivalents 0.0268
_diffrn_reflns_av_unetI/netI 0.0222
_diffrn_reflns_Laue_measured_fraction_full 0.992
_diffrn_reflns_Laue_measured_fraction_max 0.993
_diffrn_reflns_limit_h_max 18
_diffrn_reflns_limit_h_min -16
_diffrn_reflns_limit_k_max 15
_diffrn_reflns_limit_k_min -15
_diffrn_reflns_limit_l_max 26
_diffrn_reflns_limit_l_min -25
_diffrn_reflns_number 23639
_diffrn_reflns_point_group_measured_fraction_full 0.992
_diffrn_reflns_point_group_measured_fraction_max 0.993
_diffrn_reflns_theta_full 67.679
_diffrn_reflns_theta_max 72.067
_diffrn_reflns_theta_min 4.183
_diffrn_standards_number 0
_exptl_absorpt_coefficient_mu 0.753
_exptl_absorpt_correction_T_max 0.7536
_exptl_absorpt_correction_T_min 0.6106
_exptl_absorpt_correction_type multi-scan
_exptl_absorpt_process_details
;
SADABS-2016/2 (Bruker,2016/2) was used for absorption correction.
wR2(int) was 0.1152 before and 0.0498 after correction.
The Ratio of minimum to maximum transmission is 0.8102.
The \l/2 correction factor is Not present.
;
_exptl_crystal_colour colourless
_exptl_crystal_colour_primary colourless
_exptl_crystal_density_diffrn 1.380
_exptl_crystal_description block
_exptl_crystal_F_000 1664
_exptl_crystal_size_max 0.36
_exptl_crystal_size_mid 0.28
_exptl_crystal_size_min 0.23
_refine_diff_density_max 0.241
_refine_diff_density_min -0.216
_refine_diff_density_rms 0.040
_refine_ls_extinction_method none
_refine_ls_goodness_of_fit_ref 1.082
_refine_ls_hydrogen_treatment constr
_refine_ls_matrix_type full
_refine_ls_number_parameters 273
_refine_ls_number_reflns 3741
_refine_ls_number_restraints 0
_refine_ls_restrained_S_all 1.082
_refine_ls_R_factor_all 0.0390
_refine_ls_R_factor_gt 0.0380
_refine_ls_shift/su_max 0.000
_refine_ls_shift/su_mean 0.000
_refine_ls_structure_factor_coef Fsqd
_refine_ls_weighting_details 'w=1/[\s^2^(Fo^2^)+(0.0462P)^2^+1.2918P] where P=(Fo^2^+2Fc^2^)/3'
_refine_ls_weighting_scheme calc
_refine_ls_wR_factor_gt 0.0979
_refine_ls_wR_factor_ref 0.0988
_reflns_Friedel_coverage 0.000
_reflns_number_gt 3612
_reflns_number_total 3741
_reflns_threshold_expression 'I > 2\s(I)'
_cod_data_source_file d1cc00989c2.cif
_cod_data_source_block 190625_zjut_kn_0m_pl
_cod_depositor_comments 'Adding full bibliography for 7128129.cif.'
_cod_database_code 7128129
_shelx_shelxl_version_number 2016/6
_shelx_space_group_comment
;
The symmetry employed for this shelxl refinement is uniquely defined
by the following loop, which should always be used as a source of
symmetry information in preference to the above space-group names.
They are only intended as comments.
;
_olex2_refinement_description
;
1. Fixed Uiso
 At 1.2 times of:
  All C(H) groups, All C(H,H) groups
 At 1.5 times of:
  All C(H,H,H) groups
2.a Ternary CH refined with riding coordinates:
 C12(H12)
2.b Aromatic/amide H refined with riding coordinates:
 C1(H1), C2(H2), C3(H3), C4(H4), C7(H7), C20(H20), C21(H21), C22(H22),
 C23(H23), C24(H24)
2.c X=CH2 refined with riding coordinates:
 C17(H17A,H17B)
2.d Idealised Me refined as rotating group:
 C16(H16A,H16B,H16C), C18(H18A,H18B,H18C)
;
_olex2_submission_special_instructions 'No special instructions were received'

loop_
_space_group_symop_operation_xyz
'x, y, z'
'-x+1/2, -y, z+1/2'
'x+1/2, -y+1/2, -z'
'-x, y+1/2, -z+1/2'
'-x, -y, -z'
'x-1/2, y, -z-1/2'
'-x-1/2, y-1/2, z'
'x, -y-1/2, z-1/2'

loop_
_atom_site_label
_atom_site_type_symbol
_atom_site_fract_x
_atom_site_fract_y
_atom_site_fract_z
_atom_site_U_iso_or_equiv
_atom_site_adp_type
_atom_site_occupancy
_atom_site_site_symmetry_order
_atom_site_calc_flag
_atom_site_refinement_flags_posn
_atom_site_refinement_flags_adp
_atom_site_refinement_flags_occupancy
_atom_site_disorder_assembly
_atom_site_disorder_group
O1 O 0.37510(6) -0.05430(7) 0.50058(4) 0.0301(2) Uani 1 1 d . . . . .
O2 O 0.18654(7) -0.03154(7) 0.41492(5) 0.0357(2) Uani 1 1 d . . . . .
O3 O 0.12725(7) 0.05002(8) 0.32926(5) 0.0392(2) Uani 1 1 d . . . . .
N1 N 0.30692(7) -0.00756(8) 0.59046(5) 0.0267(2) Uani 1 1 d . . . . .
N2 N 0.48023(7) -0.03064(9) 0.35144(5) 0.0296(2) Uani 1 1 d . . . . .
N3 N 0.46430(7) -0.08198(8) 0.40834(5) 0.0269(2) Uani 1 1 d . . . . .
C1 C 0.16766(9) 0.22645(11) 0.64391(6) 0.0343(3) Uani 1 1 d . . . . .
H1 H 0.142260 0.292207 0.628283 0.041 Uiso 1 1 calc R . . . .
C2 C 0.15443(10) 0.19709(12) 0.70557(6) 0.0388(3) Uani 1 1 d . . . . .
H2 H 0.119479 0.242595 0.732534 0.047 Uiso 1 1 calc R . . . .
C3 C 0.19198(10) 0.10016(12) 0.72966(6) 0.0369(3) Uani 1 1 d . . . . .
H3 H 0.182294 0.081086 0.772686 0.044 Uiso 1 1 calc R . . . .
C4 C 0.24230(9) 0.03323(11) 0.69160(6) 0.0321(3) Uani 1 1 d . . . . .
H4 H 0.267695 -0.031765 0.708278 0.039 Uiso 1 1 calc R . . . .
C5 C 0.25646(8) 0.06100(10) 0.62735(5) 0.0264(2) Uani 1 1 d . . . . .
C6 C 0.21933(8) 0.15870(10) 0.60327(6) 0.0276(3) Uani 1 1 d . . . . .
C7 C 0.23800(8) 0.18504(10) 0.53939(5) 0.0265(2) Uani 1 1 d . . . . .
H7 H 0.214337 0.250362 0.521927 0.032 Uiso 1 1 calc R . . . .
C8 C 0.28951(8) 0.11793(10) 0.50249(5) 0.0244(2) Uani 1 1 d . . . . .
C9 C 0.32164(8) 0.02134(9) 0.53247(5) 0.0246(2) Uani 1 1 d . . . . .
C10 C 0.40399(8) -0.02258(10) 0.44252(5) 0.0250(2) Uani 1 1 d . . . . .
C11 C 0.38023(8) 0.06773(10) 0.40975(5) 0.0252(2) Uani 1 1 d . . . . .
C12 C 0.31165(8) 0.14747(9) 0.43407(5) 0.0245(2) Uani 1 1 d . . . . .
H12 H 0.340310 0.221220 0.433973 0.029 Uiso 1 1 calc R . . . .
C13 C 0.43010(8) 0.05919(10) 0.35296(6) 0.0279(3) Uani 1 1 d . . . . .
C14 C 0.22723(8) 0.15237(9) 0.39272(5) 0.0245(2) Uani 1 1 d . . . . .
C15 C 0.17900(8) 0.04769(10) 0.38144(6) 0.0271(3) Uani 1 1 d . . . . .
C16 C 0.07650(12) -0.04782(13) 0.31637(8) 0.0502(4) Uani 1 1 d . . . . .
H16A H 0.052529 -0.044994 0.273149 0.075 Uiso 1 1 calc GR . . . .
H16B H 0.026054 -0.053827 0.346399 0.075 Uiso 1 1 calc GR . . . .
H16C H 0.116433 -0.111137 0.320792 0.075 Uiso 1 1 calc GR . . . .
C17 C 0.19613(9) 0.24519(11) 0.36921(6) 0.0305(3) Uani 1 1 d . . . . .
H17A H 0.142114 0.245724 0.344646 0.037 Uiso 1 1 calc R . . . .
H17B H 0.227874 0.311139 0.376927 0.037 Uiso 1 1 calc R . . . .
C18 C 0.43131(10) 0.13788(11) 0.29894(6) 0.0386(3) Uani 1 1 d . . . . .
H18A H 0.457998 0.206820 0.312948 0.058 Uiso 1 1 calc GR . . . .
H18B H 0.369089 0.150544 0.284253 0.058 Uiso 1 1 calc GR . . . .
H18C H 0.467632 0.107795 0.264261 0.058 Uiso 1 1 calc GR . . . .
C19 C 0.50498(8) -0.18500(10) 0.42094(6) 0.0274(3) Uani 1 1 d . . . . .
C20 C 0.49515(8) -0.23562(11) 0.47927(6) 0.0324(3) Uani 1 1 d . . . . .
H20 H 0.462134 -0.200988 0.512214 0.039 Uiso 1 1 calc R . . . .
C21 C 0.53387(9) -0.33708(11) 0.48912(7) 0.0368(3) Uani 1 1 d . . . . .
H21 H 0.526548 -0.372175 0.528835 0.044 Uiso 1 1 calc R . . . .
C22 C 0.58306(9) -0.38779(11) 0.44174(7) 0.0393(3) Uani 1 1 d . . . . .
H22 H 0.609496 -0.457254 0.448719 0.047 Uiso 1 1 calc R . . . .
C23 C 0.59318(10) -0.33602(12) 0.38422(7) 0.0395(3) Uani 1 1 d . . . . .
H23 H 0.627353 -0.370162 0.351681 0.047 Uiso 1 1 calc R . . . .
C24 C 0.55440(9) -0.23518(11) 0.37310(6) 0.0340(3) Uani 1 1 d . . . . .
H24 H 0.561490 -0.200662 0.333195 0.041 Uiso 1 1 calc R . . . .

loop_
_atom_site_aniso_label
_atom_site_aniso_U_11
_atom_site_aniso_U_22
_atom_site_aniso_U_33
_atom_site_aniso_U_23
_atom_site_aniso_U_13
_atom_site_aniso_U_12
O1 0.0359(5) 0.0284(4) 0.0259(4) 0.0032(3) 0.0048(3) 0.0074(4)
O2 0.0401(5) 0.0286(5) 0.0385(5) 0.0056(4) -0.0081(4) -0.0042(4)
O3 0.0456(5) 0.0339(5) 0.0380(5) -0.0003(4) -0.0168(4) -0.0024(4)
N1 0.0295(5) 0.0263(5) 0.0244(5) 0.0009(4) -0.0008(4) -0.0015(4)
N2 0.0286(5) 0.0342(5) 0.0258(5) 0.0008(4) 0.0018(4) 0.0008(4)
N3 0.0247(5) 0.0307(5) 0.0252(5) -0.0009(4) -0.0001(4) 0.0020(4)
C1 0.0393(7) 0.0347(7) 0.0289(6) -0.0027(5) 0.0014(5) 0.0041(5)
C2 0.0465(8) 0.0410(7) 0.0289(6) -0.0067(6) 0.0053(6) 0.0054(6)
C3 0.0492(8) 0.0391(7) 0.0224(6) -0.0011(5) 0.0031(5) -0.0041(6)
C4 0.0394(7) 0.0305(6) 0.0263(6) 0.0015(5) -0.0011(5) -0.0039(5)
C5 0.0273(6) 0.0274(6) 0.0245(5) -0.0018(4) -0.0012(4) -0.0058(5)
C6 0.0284(6) 0.0285(6) 0.0260(6) -0.0023(5) -0.0011(4) -0.0034(5)
C7 0.0278(6) 0.0263(6) 0.0254(5) -0.0002(4) -0.0022(4) 0.0003(5)
C8 0.0248(5) 0.0252(5) 0.0230(5) -0.0003(4) -0.0028(4) -0.0025(4)
C9 0.0247(5) 0.0255(5) 0.0235(5) -0.0013(4) -0.0004(4) -0.0005(4)
C10 0.0229(5) 0.0284(6) 0.0237(5) -0.0016(4) -0.0009(4) 0.0000(4)
C11 0.0234(5) 0.0281(6) 0.0241(5) -0.0003(4) -0.0014(4) -0.0017(4)
C12 0.0255(5) 0.0238(5) 0.0243(5) 0.0008(4) 0.0000(4) -0.0006(4)
C13 0.0264(6) 0.0313(6) 0.0260(6) -0.0005(5) 0.0004(5) -0.0016(5)
C14 0.0256(6) 0.0277(6) 0.0203(5) 0.0010(4) 0.0028(4) 0.0021(4)
C15 0.0256(5) 0.0299(6) 0.0257(6) -0.0002(5) -0.0006(4) 0.0028(5)
C16 0.0519(9) 0.0418(8) 0.0570(10) -0.0044(7) -0.0234(8) -0.0080(7)
C17 0.0328(6) 0.0312(6) 0.0274(6) 0.0036(5) 0.0002(5) 0.0026(5)
C18 0.0455(8) 0.0385(7) 0.0317(7) 0.0061(6) 0.0099(6) 0.0050(6)
C19 0.0214(5) 0.0289(6) 0.0319(6) -0.0039(5) -0.0042(4) 0.0004(4)
C20 0.0291(6) 0.0344(7) 0.0337(6) -0.0016(5) 0.0011(5) 0.0042(5)
C21 0.0353(7) 0.0350(7) 0.0402(7) 0.0049(6) -0.0007(6) 0.0029(5)
C22 0.0355(7) 0.0312(7) 0.0512(8) -0.0020(6) -0.0033(6) 0.0074(5)
C23 0.0365(7) 0.0406(7) 0.0415(7) -0.0096(6) 0.0009(6) 0.0099(6)
C24 0.0308(6) 0.0392(7) 0.0321(6) -0.0037(5) -0.0006(5) 0.0045(5)

loop_
_atom_type_symbol
_atom_type_description
_atom_type_scat_dispersion_real
_atom_type_scat_dispersion_imag
_atom_type_scat_source
C C 0.0181 0.0091 'International Tables Vol C Tables 4.2.6.8 and 6.1.1.4'
H H 0.0000 0.0000 'International Tables Vol C Tables 4.2.6.8 and 6.1.1.4'
N N 0.0311 0.0180 'International Tables Vol C Tables 4.2.6.8 and 6.1.1.4'
O O 0.0492 0.0322 'International Tables Vol C Tables 4.2.6.8 and 6.1.1.4'

loop_
_geom_angle_atom_site_label_1
_geom_angle_atom_site_label_2
_geom_angle_atom_site_label_3
_geom_angle
_geom_angle_site_symmetry_1
_geom_angle_site_symmetry_3
_geom_angle_publ_flag
C10 O1 C9 115.05(9) . . ?
C15 O3 C16 115.61(11) . . ?
C9 N1 C5 117.50(10) . . ?
C13 N2 N3 105.36(10) . . ?
N2 N3 C19 119.87(10) . . ?
C10 N3 N2 109.23(10) . . ?
C10 N3 C19 130.77(10) . . ?
C2 C1 H1 120.0 . . ?
C2 C1 C6 119.96(13) . . ?
C6 C1 H1 120.0 . . ?
C1 C2 H2 119.6 . . ?
C1 C2 C3 120.80(12) . . ?
C3 C2 H2 119.6 . . ?
C2 C3 H3 119.7 . . ?
C4 C3 C2 120.57(12) . . ?
C4 C3 H3 119.7 . . ?
C3 C4 H4 120.0 . . ?
C3 C4 C5 119.91(12) . . ?
C5 C4 H4 120.0 . . ?
N1 C5 C4 118.58(11) . . ?
N1 C5 C6 121.88(10) . . ?
C6 C5 C4 119.54(11) . . ?
C5 C6 C1 119.22(11) . . ?
C5 C6 C7 117.54(11) . . ?
C7 C6 C1 123.22(12) . . ?
C6 C7 H7 119.5 . . ?
C8 C7 C6 120.97(11) . . ?
C8 C7 H7 119.5 . . ?
C7 C8 C9 115.69(10) . . ?
C7 C8 C12 121.07(10) . . ?
C9 C8 C12 123.23(10) . . ?
O1 C9 C8 121.89(10) . . ?
N1 C9 O1 111.70(10) . . ?
N1 C9 C8 126.40(11) . . ?
O1 C10 N3 122.14(10) . . ?
C11 C10 O1 128.12(11) . . ?
C11 C10 N3 109.73(10) . . ?
C10 C11 C12 122.34(10) . . ?
C10 C11 C13 103.86(11) . . ?
C13 C11 C12 133.73(11) . . ?
C8 C12 H12 107.9 . . ?
C11 C12 C8 108.27(9) . . ?
C11 C12 H12 107.9 . . ?
C11 C12 C14 112.32(9) . . ?
C14 C12 C8 112.28(9) . . ?
C14 C12 H12 107.9 . . ?
N2 C13 C11 111.81(11) . . ?
N2 C13 C18 120.81(11) . . ?
C11 C13 C18 127.38(11) . . ?
C15 C14 C12 116.59(10) . . ?
C17 C14 C12 122.12(11) . . ?
C17 C14 C15 121.26(11) . . ?
O2 C15 O3 123.42(11) . . ?
O2 C15 C14 123.97(11) . . ?
O3 C15 C14 112.60(10) . . ?
O3 C16 H16A 109.5 . . ?
O3 C16 H16B 109.5 . . ?
O3 C16 H16C 109.5 . . ?
H16A C16 H16B 109.5 . . ?
H16A C16 H16C 109.5 . . ?
H16B C16 H16C 109.5 . . ?
C14 C17 H17A 120.0 . . ?
C14 C17 H17B 120.0 . . ?
H17A C17 H17B 120.0 . . ?
C13 C18 H18A 109.5 . . ?
C13 C18 H18B 109.5 . . ?
C13 C18 H18C 109.5 . . ?
H18A C18 H18B 109.5 . . ?
H18A C18 H18C 109.5 . . ?
H18B C18 H18C 109.5 . . ?
C20 C19 N3 121.32(11) . . ?
C20 C19 C24 120.11(12) . . ?
C24 C19 N3 118.57(11) . . ?
C19 C20 H20 120.2 . . ?
C21 C20 C19 119.55(12) . . ?
C21 C20 H20 120.2 . . ?
C20 C21 H21 119.6 . . ?
C22 C21 C20 120.76(13) . . ?
C22 C21 H21 119.6 . . ?
C21 C22 H22 120.5 . . ?
C23 C22 C21 119.08(13) . . ?
C23 C22 H22 120.5 . . ?
C22 C23 H23 119.4 . . ?
C22 C23 C24 121.17(13) . . ?
C24 C23 H23 119.4 . . ?
C19 C24 H24 120.3 . . ?
C23 C24 C19 119.32(13) . . ?
C23 C24 H24 120.3 . . ?

loop_
_geom_bond_atom_site_label_1
_geom_bond_atom_site_label_2
_geom_bond_distance
_geom_bond_site_symmetry_2
_geom_bond_publ_flag
O1 C9 1.3924(14) . ?
O1 C10 1.3562(14) . ?
O2 C15 1.2090(15) . ?
O3 C15 1.3409(15) . ?
O3 C16 1.4421(18) . ?
N1 C5 1.3677(16) . ?
N1 C9 1.2945(15) . ?
N2 N3 1.3784(14) . ?
N2 C13 1.3288(16) . ?
N3 C10 1.3579(15) . ?
N3 C19 1.4261(16) . ?
C1 H1 0.9500 . ?
C1 C2 1.3663(19) . ?
C1 C6 1.4180(17) . ?
C2 H2 0.9500 . ?
C2 C3 1.409(2) . ?
C3 H3 0.9500 . ?
C3 C4 1.3686(19) . ?
C4 H4 0.9500 . ?
C4 C5 1.4158(16) . ?
C5 C6 1.4146(17) . ?
C6 C7 1.4155(16) . ?
C7 H7 0.9500 . ?
C7 C8 1.3654(17) . ?
C8 C9 1.4266(16) . ?
C8 C12 1.5264(15) . ?
C10 C11 1.3545(17) . ?
C11 C12 1.4984(16) . ?
C11 C13 1.4112(17) . ?
C12 H12 1.0000 . ?
C12 C14 1.5211(15) . ?
C13 C18 1.4965(18) . ?
C14 C15 1.4891(17) . ?
C14 C17 1.3260(17) . ?
C16 H16A 0.9800 . ?
C16 H16B 0.9800 . ?
C16 H16C 0.9800 . ?
C17 H17A 0.9500 . ?
C17 H17B 0.9500 . ?
C18 H18A 0.9800 . ?
C18 H18B 0.9800 . ?
C18 H18C 0.9800 . ?
C19 C20 1.3887(18) . ?
C19 C24 1.3902(18) . ?
C20 H20 0.9500 . ?
C20 C21 1.3872(18) . ?
C21 H21 0.9500 . ?
C21 C22 1.384(2) . ?
C22 H22 0.9500 . ?
C22 C23 1.380(2) . ?
C23 H23 0.9500 . ?
C23 C24 1.385(2) . ?
C24 H24 0.9500 . ?

loop_
_geom_torsion_atom_site_label_1
_geom_torsion_atom_site_label_2
_geom_torsion_atom_site_label_3
_geom_torsion_atom_site_label_4
_geom_torsion
_geom_torsion_site_symmetry_1
_geom_torsion_site_symmetry_2
_geom_torsion_site_symmetry_3
_geom_torsion_site_symmetry_4
_geom_torsion_publ_flag
O1 C10 C11 C12 -2.53(19) . . . . ?
O1 C10 C11 C13 -179.87(11) . . . . ?
N1 C5 C6 C1 -179.95(11) . . . . ?
N1 C5 C6 C7 -1.48(17) . . . . ?
N2 N3 C10 O1 179.43(10) . . . . ?
N2 N3 C10 C11 -0.62(13) . . . . ?
N2 N3 C19 C20 175.77(11) . . . . ?
N2 N3 C19 C24 -4.94(16) . . . . ?
N3 N2 C13 C11 -0.69(13) . . . . ?
N3 N2 C13 C18 178.79(11) . . . . ?
N3 C10 C11 C12 177.53(10) . . . . ?
N3 C10 C11 C13 0.19(13) . . . . ?
N3 C19 C20 C21 178.38(11) . . . . ?
N3 C19 C24 C23 -179.02(11) . . . . ?
C1 C2 C3 C4 -0.2(2) . . . . ?
C1 C6 C7 C8 178.82(12) . . . . ?
C2 C1 C6 C5 0.12(19) . . . . ?
C2 C1 C6 C7 -178.25(13) . . . . ?
C2 C3 C4 C5 -0.4(2) . . . . ?
C3 C4 C5 N1 -179.90(12) . . . . ?
C3 C4 C5 C6 0.83(19) . . . . ?
C4 C5 C6 C1 -0.70(17) . . . . ?
C4 C5 C6 C7 177.77(11) . . . . ?
C5 N1 C9 O1 178.85(10) . . . . ?
C5 N1 C9 C8 -0.70(18) . . . . ?
C5 C6 C7 C8 0.41(17) . . . . ?
C6 C1 C2 C3 0.3(2) . . . . ?
C6 C7 C8 C9 0.42(17) . . . . ?
C6 C7 C8 C12 -178.50(10) . . . . ?
C7 C8 C9 O1 -179.82(10) . . . . ?
C7 C8 C9 N1 -0.31(18) . . . . ?
C7 C8 C12 C11 171.28(10) . . . . ?
C7 C8 C12 C14 -64.15(14) . . . . ?
C8 C12 C14 C15 -66.82(13) . . . . ?
C8 C12 C14 C17 111.27(12) . . . . ?
C9 O1 C10 N3 172.89(10) . . . . ?
C9 O1 C10 C11 -7.04(17) . . . . ?
C9 N1 C5 C4 -177.65(11) . . . . ?
C9 N1 C5 C6 1.60(17) . . . . ?
C9 C8 C12 C11 -7.56(15) . . . . ?
C9 C8 C12 C14 117.01(12) . . . . ?
C10 O1 C9 N1 -171.18(10) . . . . ?
C10 O1 C9 C8 8.40(15) . . . . ?
C10 N3 C19 C20 -8.95(19) . . . . ?
C10 N3 C19 C24 170.33(12) . . . . ?
C10 C11 C12 C8 9.23(15) . . . . ?
C10 C11 C12 C14 -115.32(12) . . . . ?
C10 C11 C13 N2 0.32(14) . . . . ?
C10 C11 C13 C18 -179.11(12) . . . . ?
C11 C12 C14 C15 55.48(13) . . . . ?
C11 C12 C14 C17 -126.42(12) . . . . ?
C12 C8 C9 O1 -0.92(17) . . . . ?
C12 C8 C9 N1 178.59(11) . . . . ?
C12 C11 C13 N2 -176.57(12) . . . . ?
C12 C11 C13 C18 4.0(2) . . . . ?
C12 C14 C15 O2 20.76(17) . . . . ?
C12 C14 C15 O3 -158.12(10) . . . . ?
C13 N2 N3 C10 0.79(13) . . . . ?
C13 N2 N3 C19 177.00(10) . . . . ?
C13 C11 C12 C8 -174.34(12) . . . . ?
C13 C11 C12 C14 61.10(17) . . . . ?
C16 O3 C15 O2 2.77(19) . . . . ?
C16 O3 C15 C14 -178.34(12) . . . . ?
C17 C14 C15 O2 -157.35(12) . . . . ?
C17 C14 C15 O3 23.77(16) . . . . ?
C19 N3 C10 O1 3.77(19) . . . . ?
C19 N3 C10 C11 -176.28(11) . . . . ?
C19 C20 C21 C22 0.8(2) . . . . ?
C20 C19 C24 C23 0.28(19) . . . . ?
C20 C21 C22 C23 0.0(2) . . . . ?
C21 C22 C23 C24 -0.6(2) . . . . ?
C22 C23 C24 C19 0.5(2) . . . . ?
C24 C19 C20 C21 -0.89(19) . . . . ?
